data_7716666
loop_
_publ_author_name
'Lv, Zhimin'
'Ali, Amjad'
'Zou, Cheng'
'Wang, Zerui'
'Ma, Minglu'
'Cheng, Na'
'Shad, Man'
'Hao, Huifang'
'Zhang, Yongmin'
'Rahman, Faiz-Ur'

_publ_section_title
;
 Salicylaldehyde-derived piperazine-functionalized hydrazone ligand-based
 Pt(II) complexes: inhibition of EZH2-dependent tumorigenesis in
 pancreatic ductal adenocarcinoma, synergism with PARP inhibitors and
 enhanced apoptosis.
;
_journal_issue 33
_journal_name_full 'Dalton transactions (Cambridge, England : 2003)'
_journal_page_first 13871
_journal_page_last 13889
_journal_paper_doi 10.1039/d4dt01243g
_journal_volume 53
_journal_year 2024
_chemical_formula_moiety 'C12 H15 Cl F N3 O Pt'
_chemical_formula_sum 'C12 H15 Cl F N3 O Pt'
_chemical_formula_weight 466.81
_space_group_crystal_system monoclinic
_space_group_IT_number 14
_space_group_name_Hall '-P 2yn'
_space_group_name_H-M_alt 'P 1 21/n 1'
_atom_sites_solution_hydrogens geom
_atom_sites_solution_primary dual
_audit_creation_date 2021-04-28
_audit_creation_method
;
Olex2 1.3
(compiled 2020.07.31 svn.rc2a77460 for OlexSys, GUI svn.r6145)
;
_audit_update_record
;
2024-04-01 deposited with the CCDC.	2024-07-17 downloaded from the CCDC.
;
_cell_angle_alpha 90
_cell_angle_beta 102.743(4)
_cell_angle_gamma 90
_cell_formula_units_Z 4
_cell_length_a 10.2897(5)
_cell_length_b 10.8250(4)
_cell_length_c 12.0729(5)
_cell_measurement_reflns_used 3396
_cell_measurement_temperature 149.99(10)
_cell_measurement_theta_max 29.0500
_cell_measurement_theta_min 2.5380
_cell_volume 1311.63(10)
_computing_cell_refinement 'CrysAlisPro 1.171.38.43f (Rigaku OD, 2015)'
_computing_data_collection 'CrysAlisPro 1.171.38.43f (Rigaku OD, 2015)'
_computing_data_reduction 'CrysAlisPro 1.171.38.43f (Rigaku OD, 2015)'
_computing_molecular_graphics 'Olex2 1.3 (Dolomanov et al., 2009)'
_computing_publication_material 'Olex2 1.3 (Dolomanov et al., 2009)'
_computing_structure_refinement 'SHELXL 2018/3 (Sheldrick, 2015)'
_computing_structure_solution 'SHELXT  (Sheldrick, 2015)'
_diffrn_ambient_environment N~2~
_diffrn_ambient_temperature 149.99(10)
_diffrn_detector 'CCD plate'
_diffrn_detector_area_resol_mean 5.2684
_diffrn_detector_type AtlasS2
_diffrn_measured_fraction_theta_full 1.000
_diffrn_measured_fraction_theta_max 1.000
_diffrn_measurement_details
;
List of Runs (angles in degrees, time in seconds):

  # Type    Start    End  Width  t~exp~   \w     \q     \k     \f   Frames
#--------------------------------------------------------------------------
  1  \w    -15.00  12.00   1.00    3.00    --  -11.27 -99.00 150.00   27
  2  \w    -91.00  13.00   1.00    3.00    --  -11.27 -19.00 -30.00  104
  3  \w    -63.00  13.00   1.00    3.00    --  -11.27 -38.00-120.00   76
;
_diffrn_measurement_device 'four-circle diffractometer'
_diffrn_measurement_device_type 'SuperNova, Dual, Cu at zero, AtlasS2'
_diffrn_measurement_method '\w scans'
_diffrn_orient_matrix_type 'CrysAlisPro convention (1999,Acta A55,543-557)'
_diffrn_orient_matrix_UB_11 -0.0677643000
_diffrn_orient_matrix_UB_12 -0.0044162000
_diffrn_orient_matrix_UB_13 -0.0287686000
_diffrn_orient_matrix_UB_21 0.0198441000
_diffrn_orient_matrix_UB_22 -0.0170406000
_diffrn_orient_matrix_UB_23 -0.0505729000
_diffrn_orient_matrix_UB_31 -0.0006421000
_diffrn_orient_matrix_UB_32 -0.0631699000
_diffrn_orient_matrix_UB_33 0.0155763000
_diffrn_radiation_monochromator mirror
_diffrn_radiation_probe x-ray
_diffrn_radiation_type 'Mo K\a'
_diffrn_radiation_wavelength 0.71073
_diffrn_reflns_av_R_equivalents 0.0315
_diffrn_reflns_av_unetI/netI 0.0409
_diffrn_reflns_Laue_measured_fraction_full 1.000
_diffrn_reflns_Laue_measured_fraction_max 1.000
_diffrn_reflns_limit_h_max 12
_diffrn_reflns_limit_h_min -8
_diffrn_reflns_limit_k_max 12
_diffrn_reflns_limit_k_min -9
_diffrn_reflns_limit_l_max 14
_diffrn_reflns_limit_l_min -14
_diffrn_reflns_number 6059
_diffrn_reflns_point_group_measured_fraction_full 1.000
_diffrn_reflns_point_group_measured_fraction_max 1.000
_diffrn_reflns_theta_full 24.996
_diffrn_reflns_theta_max 24.996
_diffrn_reflns_theta_min 2.358
_diffrn_source 'micro-focus sealed X-ray tube'
_diffrn_source_type 'SuperNova (Mo) X-ray Source'
_exptl_absorpt_coefficient_mu 10.908
_exptl_absorpt_correction_T_max 1.00000
_exptl_absorpt_correction_T_min 0.74087
_exptl_absorpt_correction_type multi-scan
_exptl_absorpt_process_details
;
CrysAlisPro 1.171.38.43f (Rigaku Oxford Diffraction, 2015)
Empirical absorption correction using spherical harmonics,
 implemented in SCALE3 ABSPACK scaling algorithm.
;
_exptl_crystal_colour yellow
_exptl_crystal_colour_primary yellow
_exptl_crystal_density_diffrn 2.364
_exptl_crystal_description block
_exptl_crystal_F_000 880
_exptl_crystal_size_max 0.11
_exptl_crystal_size_mid 0.09
_exptl_crystal_size_min 0.08
_refine_diff_density_max 0.822
_refine_diff_density_min -0.728
_refine_diff_density_rms 0.147
_refine_ls_extinction_method none
_refine_ls_goodness_of_fit_ref 1.017
_refine_ls_hydrogen_treatment constr
_refine_ls_matrix_type full
_refine_ls_number_parameters 173
_refine_ls_number_reflns 2319
_refine_ls_number_restraints 12
_refine_ls_restrained_S_all 1.016
_refine_ls_R_factor_all 0.0268
_refine_ls_R_factor_gt 0.0221
_refine_ls_shift/su_max 0.002
_refine_ls_shift/su_mean 0.000
_refine_ls_structure_factor_coef Fsqd
_refine_ls_weighting_details 'w=1/[\s^2^(Fo^2^)+(0.0097P)^2^] where P=(Fo^2^+2Fc^2^)/3'
_refine_ls_weighting_scheme calc
_refine_ls_wR_factor_gt 0.0392
_refine_ls_wR_factor_ref 0.0412
_reflns_Friedel_coverage 0.000
_reflns_number_gt 2068
_reflns_number_total 2319
_reflns_threshold_expression 'I > 2\s(I)'
_cod_data_source_file d4dt01243g2.cif
_cod_data_source_block n04_2
_cod_depositor_comments 'Adding full bibliography for 7716663--7716667.cif.'
_cod_original_cell_volume 1311.62(10)
_cod_database_code 7716666
_shelx_shelxl_version_number 2018/3
_shelx_space_group_comment
;
The symmetry employed for this shelxl refinement is uniquely defined
by the following loop, which should always be used as a source of
symmetry information in preference to the above space-group names.
They are only intended as comments.
;
_reflns_odcompleteness_completeness 99.93
_reflns_odcompleteness_iscentric 1
_reflns_odcompleteness_theta 26.32
_olex2_refinement_description
;
1. Fixed Uiso
 At 1.2 times of:
  All C(H) groups, All C(H,H) groups
 At 1.5 times of:
  All C(H,H,H) groups
2. Uiso/Uaniso restraints and constraints
Uanis(C5) \\sim Ueq, Uanis(C6) \\sim Ueq: with sigma of 0.002 and sigma for
terminal atoms of 0.004
3.a Secondary CH2 refined with riding coordinates:
 C8(H8A,H8B), C9(H9A,H9B), C10(H10A,H10B), C11(H11A,H11B)
3.b Aromatic/amide H refined with riding coordinates:
 C1(H1), C3(H3), C4(H4), C7(H7)
3.c Idealised Me refined as rotating group:
 C12(H12A,H12B,H12C)
;
_olex2_date_sample_data_collection 2021-04-28
_olex2_submission_special_instructions 'No special instructions were received'
_oxdiff_exptl_absorpt_empirical_details
;
Empirical correction (ABSPACK) includes:
- Absorption correction using spherical harmonics
- Frame scaling
;
_oxdiff_exptl_absorpt_empirical_full_max 1.519
_oxdiff_exptl_absorpt_empirical_full_min 0.696

loop_
_space_group_symop_operation_xyz
'x, y, z'
'-x+1/2, y+1/2, -z+1/2'
'-x, -y, -z'
'x-1/2, -y-1/2, z-1/2'

loop_
_atom_site_label
_atom_site_type_symbol
_atom_site_fract_x
_atom_site_fract_y
_atom_site_fract_z
_atom_site_U_iso_or_equiv
_atom_site_adp_type
_atom_site_occupancy
_atom_site_site_symmetry_order
_atom_site_calc_flag
_atom_site_refinement_flags_posn
_atom_site_refinement_flags_adp
_atom_site_refinement_flags_occupancy
_atom_site_disorder_assembly
_atom_site_disorder_group
Pt1 Pt 0.56992(2) 0.18290(2) 0.67953(2) 0.01070(7) Uani 1 1 d . . . . .
Cl1 Cl 0.66260(13) 0.20548(10) 0.52222(10) 0.0211(3) Uani 1 1 d . . . . .
F1 F 0.3089(3) 0.6819(2) 0.9055(2) 0.0272(7) Uani 1 1 d . . . . .
O1 O 0.4852(3) 0.3469(2) 0.6329(3) 0.0140(7) Uani 1 1 d . . . . .
N1 N 0.5019(4) 0.1772(3) 0.8191(3) 0.0133(9) Uani 1 1 d . . . . .
N2 N 0.5217(4) 0.0685(3) 0.8898(3) 0.0121(8) Uani 1 1 d . . . . .
N3 N 0.6587(4) 0.0131(3) 0.7299(3) 0.0128(8) Uani 1 1 d . . . . .
C1 C 0.3716(4) 0.4774(4) 0.8783(4) 0.0155(11) Uani 1 1 d . . . . .
H1 H 0.356284 0.456027 0.948920 0.019 Uiso 1 1 calc R U . . .
C2 C 0.3506(5) 0.5947(4) 0.8391(4) 0.0177(11) Uani 1 1 d . . . . .
C3 C 0.3678(4) 0.6296(4) 0.7330(4) 0.0159(11) Uani 1 1 d . . . . .
H3 H 0.350229 0.710398 0.707963 0.019 Uiso 1 1 calc R U . . .
C4 C 0.4113(4) 0.5439(4) 0.6646(4) 0.0151(10) Uani 1 1 d . . . . .
H4 H 0.422356 0.567205 0.593158 0.018 Uiso 1 1 calc R U . . .
C5 C 0.4392(4) 0.4207(4) 0.7022(4) 0.0124(10) Uani 1 1 d . U . . .
C6 C 0.4174(4) 0.3876(4) 0.8100(4) 0.0116(10) Uani 1 1 d . U . . .
C7 C 0.4446(4) 0.2664(4) 0.8606(4) 0.0147(10) Uani 1 1 d . . . . .
H7 H 0.418557 0.251679 0.928428 0.018 Uiso 1 1 calc R U . . .
C8 C 0.4692(5) -0.0394(4) 0.8199(4) 0.0176(11) Uani 1 1 d . . . . .
H8A H 0.381580 -0.019239 0.774808 0.021 Uiso 1 1 calc R U . . .
H8B H 0.458942 -0.107213 0.869760 0.021 Uiso 1 1 calc R U . . .
C9 C 0.5573(5) -0.0823(4) 0.7402(4) 0.0177(11) Uani 1 1 d . . . . .
H9A H 0.602081 -0.158372 0.768999 0.021 Uiso 1 1 calc R U . . .
H9B H 0.501914 -0.099129 0.665643 0.021 Uiso 1 1 calc R U . . .
C10 C 0.7473(5) 0.0300(4) 0.8443(4) 0.0178(11) Uani 1 1 d . . . . .
H10A H 0.806213 0.099573 0.842405 0.021 Uiso 1 1 calc R U . . .
H10B H 0.801858 -0.043160 0.864225 0.021 Uiso 1 1 calc R U . . .
C11 C 0.6657(4) 0.0531(4) 0.9349(4) 0.0143(10) Uani 1 1 d . . . . .
H11A H 0.679401 -0.015797 0.987621 0.017 Uiso 1 1 calc R U . . .
H11B H 0.699716 0.126689 0.977336 0.017 Uiso 1 1 calc R U . . .
C12 C 0.7397(5) -0.0377(4) 0.6524(4) 0.0226(12) Uani 1 1 d . . . . .
H12A H 0.683664 -0.050571 0.578478 0.034 Uiso 1 1 calc R U . . .
H12B H 0.778528 -0.114865 0.681863 0.034 Uiso 1 1 calc R U . . .
H12C H 0.809140 0.019696 0.646917 0.034 Uiso 1 1 calc R U . . .

loop_
_atom_site_aniso_label
_atom_site_aniso_U_11
_atom_site_aniso_U_22
_atom_site_aniso_U_33
_atom_site_aniso_U_23
_atom_site_aniso_U_13
_atom_site_aniso_U_12
Pt1 0.01291(11) 0.00995(10) 0.00961(11) 0.00165(7) 0.00329(8) 0.00082(7)
Cl1 0.0332(8) 0.0194(6) 0.0143(7) 0.0041(5) 0.0130(6) 0.0057(5)
F1 0.0411(19) 0.0169(14) 0.0273(18) -0.0037(12) 0.0153(15) 0.0073(13)
O1 0.0186(19) 0.0095(14) 0.0141(19) 0.0051(13) 0.0041(15) 0.0046(13)
N1 0.018(2) 0.0121(19) 0.010(2) 0.0059(16) 0.0032(17) 0.0008(16)
N2 0.013(2) 0.0094(18) 0.014(2) 0.0071(16) 0.0033(17) 0.0039(15)
N3 0.019(2) 0.0096(18) 0.010(2) 0.0022(15) 0.0041(17) 0.0042(16)
C1 0.012(3) 0.017(2) 0.017(3) 0.001(2) 0.002(2) 0.0008(19)
C2 0.011(3) 0.015(2) 0.027(3) -0.003(2) 0.002(2) 0.0015(19)
C3 0.014(3) 0.011(2) 0.022(3) 0.002(2) 0.003(2) 0.0003(19)
C4 0.016(3) 0.015(2) 0.013(3) 0.005(2) 0.000(2) 0.001(2)
C5 0.0100(17) 0.0125(16) 0.0135(18) -0.0004(14) -0.0002(14) -0.0009(14)
C6 0.0099(17) 0.0114(16) 0.0130(18) -0.0014(14) 0.0013(14) -0.0001(14)
C7 0.013(3) 0.017(2) 0.014(3) -0.001(2) 0.004(2) 0.002(2)
C8 0.016(3) 0.014(2) 0.022(3) 0.001(2) 0.003(2) -0.001(2)
C9 0.021(3) 0.012(2) 0.022(3) -0.001(2) 0.008(2) -0.003(2)
C10 0.017(3) 0.022(3) 0.016(3) 0.004(2) 0.005(2) 0.007(2)
C11 0.016(3) 0.014(2) 0.011(3) 0.0015(19) 0.000(2) 0.003(2)
C12 0.029(3) 0.017(2) 0.024(3) 0.002(2) 0.012(3) 0.012(2)

loop_
_atom_type_symbol
_atom_type_description
_atom_type_scat_dispersion_real
_atom_type_scat_dispersion_imag
_atom_type_scat_source
C C 0.0033 0.0016 'International Tables Vol C Tables 4.2.6.8 and 6.1.1.4'
H H 0.0000 0.0000 'International Tables Vol C Tables 4.2.6.8 and 6.1.1.4'
Cl Cl 0.1484 0.1585 'International Tables Vol C Tables 4.2.6.8 and 6.1.1.4'
F F 0.0171 0.0103 'International Tables Vol C Tables 4.2.6.8 and 6.1.1.4'
N N 0.0061 0.0033 'International Tables Vol C Tables 4.2.6.8 and 6.1.1.4'
O O 0.0106 0.0060 'International Tables Vol C Tables 4.2.6.8 and 6.1.1.4'
Pt Pt -1.7033 8.3905 'International Tables Vol C Tables 4.2.6.8 and 6.1.1.4'

loop_
_geom_angle_atom_site_label_1
_geom_angle_atom_site_label_2
_geom_angle_atom_site_label_3
_geom_angle
_geom_angle_site_symmetry_1
_geom_angle_site_symmetry_3
_geom_angle_publ_flag
O1 Pt1 Cl1 84.75(9) . . ?
O1 Pt1 N3 179.33(13) . . ?
N1 Pt1 Cl1 174.54(11) . . ?
N1 Pt1 O1 93.06(12) . . ?
N1 Pt1 N3 86.44(14) . . ?
N3 Pt1 Cl1 95.71(10) . . ?
C5 O1 Pt1 123.7(3) . . ?
N2 N1 Pt1 120.2(3) . . ?
C7 N1 Pt1 126.2(3) . . ?
C7 N1 N2 113.5(4) . . ?
N1 N2 C8 108.8(3) . . ?
N1 N2 C11 108.1(3) . . ?
C11 N2 C8 109.5(3) . . ?
C9 N3 Pt1 111.4(3) . . ?
C10 N3 Pt1 107.6(2) . . ?
C10 N3 C9 107.8(3) . . ?
C10 N3 C12 108.3(4) . . ?
C12 N3 Pt1 114.3(3) . . ?
C12 N3 C9 107.2(3) . . ?
C2 C1 H1 120.5 . . ?
C2 C1 C6 119.1(4) . . ?
C6 C1 H1 120.5 . . ?
F1 C2 C3 118.3(4) . . ?
C1 C2 F1 119.2(4) . . ?
C1 C2 C3 122.4(4) . . ?
C2 C3 H3 120.2 . . ?
C4 C3 C2 119.6(4) . . ?
C4 C3 H3 120.2 . . ?
C3 C4 H4 119.6 . . ?
C3 C4 C5 120.7(4) . . ?
C5 C4 H4 119.6 . . ?
O1 C5 C4 116.3(4) . . ?
O1 C5 C6 125.6(4) . . ?
C6 C5 C4 118.1(4) . . ?
C1 C6 C7 115.7(4) . . ?
C5 C6 C1 120.0(4) . . ?
C5 C6 C7 124.2(4) . . ?
N1 C7 C6 125.3(4) . . ?
N1 C7 H7 117.4 . . ?
C6 C7 H7 117.4 . . ?
N2 C8 H8A 108.7 . . ?
N2 C8 H8B 108.7 . . ?
N2 C8 C9 114.1(4) . . ?
H8A C8 H8B 107.6 . . ?
C9 C8 H8A 108.7 . . ?
C9 C8 H8B 108.7 . . ?
N3 C9 C8 111.3(3) . . ?
N3 C9 H9A 109.4 . . ?
N3 C9 H9B 109.4 . . ?
C8 C9 H9A 109.4 . . ?
C8 C9 H9B 109.4 . . ?
H9A C9 H9B 108.0 . . ?
N3 C10 H10A 109.4 . . ?
N3 C10 H10B 109.4 . . ?
N3 C10 C11 111.1(4) . . ?
H10A C10 H10B 108.0 . . ?
C11 C10 H10A 109.4 . . ?
C11 C10 H10B 109.4 . . ?
N2 C11 C10 114.7(4) . . ?
N2 C11 H11A 108.6 . . ?
N2 C11 H11B 108.6 . . ?
C10 C11 H11A 108.6 . . ?
C10 C11 H11B 108.6 . . ?
H11A C11 H11B 107.6 . . ?
N3 C12 H12A 109.5 . . ?
N3 C12 H12B 109.5 . . ?
N3 C12 H12C 109.5 . . ?
H12A C12 H12B 109.5 . . ?
H12A C12 H12C 109.5 . . ?
H12B C12 H12C 109.5 . . ?

loop_
_geom_bond_atom_site_label_1
_geom_bond_atom_site_label_2
_geom_bond_distance
_geom_bond_site_symmetry_2
_geom_bond_publ_flag
Pt1 Cl1 2.3184(11) . ?
Pt1 O1 2.003(3) . ?
Pt1 N1 1.963(4) . ?
Pt1 N3 2.083(3) . ?
F1 C2 1.367(5) . ?
O1 C5 1.318(5) . ?
N1 N2 1.442(5) . ?
N1 C7 1.289(5) . ?
N2 C8 1.472(5) . ?
N2 C11 1.471(6) . ?
N3 C9 1.492(5) . ?
N3 C10 1.488(6) . ?
N3 C12 1.489(5) . ?
C1 H1 0.9300 . ?
C1 C2 1.355(6) . ?
C1 C6 1.420(6) . ?
C2 C3 1.383(6) . ?
C3 H3 0.9300 . ?
C3 C4 1.381(6) . ?
C4 H4 0.9300 . ?
C4 C5 1.417(6) . ?
C5 C6 1.415(6) . ?
C6 C7 1.448(6) . ?
C7 H7 0.9300 . ?
C8 H8A 0.9700 . ?
C8 H8B 0.9700 . ?
C8 C9 1.532(6) . ?
C9 H9A 0.9700 . ?
C9 H9B 0.9700 . ?
C10 H10A 0.9700 . ?
C10 H10B 0.9700 . ?
C10 C11 1.539(6) . ?
C11 H11A 0.9700 . ?
C11 H11B 0.9700 . ?
C12 H12A 0.9600 . ?
C12 H12B 0.9600 . ?
C12 H12C 0.9600 . ?

loop_
_geom_torsion_atom_site_label_1
_geom_torsion_atom_site_label_2
_geom_torsion_atom_site_label_3
_geom_torsion_atom_site_label_4
_geom_torsion
_geom_torsion_site_symmetry_1
_geom_torsion_site_symmetry_2
_geom_torsion_site_symmetry_3
_geom_torsion_site_symmetry_4
_geom_torsion_publ_flag
Pt1 O1 C5 C4 165.7(3) . . . . ?
Pt1 O1 C5 C6 -13.4(6) . . . . ?
Pt1 N1 N2 C8 -54.6(4) . . . . ?
Pt1 N1 N2 C11 64.3(4) . . . . ?
Pt1 N1 C7 C6 1.2(7) . . . . ?
Pt1 N3 C9 C8 -54.9(4) . . . . ?
Pt1 N3 C10 C11 69.1(4) . . . . ?
F1 C2 C3 C4 179.3(4) . . . . ?
O1 C5 C6 C1 177.8(4) . . . . ?
O1 C5 C6 C7 0.7(7) . . . . ?
N1 N2 C8 C9 74.6(4) . . . . ?
N1 N2 C11 C10 -63.1(4) . . . . ?
N2 N1 C7 C6 177.3(4) . . . . ?
N2 C8 C9 N3 -14.3(5) . . . . ?
N3 C10 C11 N2 -7.0(5) . . . . ?
C1 C2 C3 C4 -1.7(7) . . . . ?
C1 C6 C7 N1 -171.0(4) . . . . ?
C2 C1 C6 C5 -0.7(7) . . . . ?
C2 C1 C6 C7 176.7(4) . . . . ?
C2 C3 C4 C5 -0.4(7) . . . . ?
C3 C4 C5 O1 -177.4(4) . . . . ?
C3 C4 C5 C6 1.8(6) . . . . ?
C4 C5 C6 C1 -1.3(6) . . . . ?
C4 C5 C6 C7 -178.4(4) . . . . ?
C5 C6 C7 N1 6.2(7) . . . . ?
C6 C1 C2 F1 -178.8(4) . . . . ?
C6 C1 C2 C3 2.2(7) . . . . ?
C7 N1 N2 C8 129.1(4) . . . . ?
C7 N1 N2 C11 -112.0(4) . . . . ?
C8 N2 C11 C10 55.3(4) . . . . ?
C9 N3 C10 C11 -51.1(4) . . . . ?
C10 N3 C9 C8 62.9(5) . . . . ?
C11 N2 C8 C9 -43.4(5) . . . . ?
C12 N3 C9 C8 179.3(4) . . . . ?
C12 N3 C10 C11 -166.8(3) . . . . ?
